data_1573162
loop_
_publ_author_name
'Ghadwal, Rajendra S.'
'Merschel, Arne'
'Heda, Shkelqim'
'Vishnevskiy, Yury V.'
'Neumann, Beate'
'Stammler, Georg'

_publ_section_title
;
 Annulated Carbocyclic Gallylene and Bis-Gallylene with Two-Coordinated
 Ga(I) Atoms
;
_journal_name_full 'Chemical Science'
_journal_paper_doi 10.1039/D4SC06782G
_journal_year 2024
_chemical_formula_moiety 'C73.875 H78 Fe1.969 Ga2 I0.063 N4 O7.875, 1.5(C6 H6)'
_chemical_formula_sum 'C82.88 H87 Fe1.97 Ga2 I0.06 N4 O7.88'
_chemical_formula_weight 1522.77
_space_group_crystal_system triclinic
_space_group_IT_number 2
_space_group_name_Hall '-P 1'
_space_group_name_H-M_alt 'P -1'
_atom_sites_solution_hydrogens geom
_atom_sites_solution_primary dual
_audit_creation_date 2023-12-15
_audit_creation_method
;
Olex2 1.5-ac6-012
(compiled 2023.08.24 svn.re1ec1418 for Rigaku Oxford Diffraction, GUI svn.r6817)
;
_audit_update_record
;
2024-02-23 deposited with the CCDC.	2024-11-14 downloaded from the CCDC.
;
_cell_angle_alpha 98.115(2)
_cell_angle_beta 96.616(2)
_cell_angle_gamma 102.807(2)
_cell_formula_units_Z 2
_cell_length_a 10.8571(2)
_cell_length_b 14.3020(3)
_cell_length_c 25.6182(5)
_cell_measurement_reflns_used 19734
_cell_measurement_temperature 100.0(1)
_cell_measurement_theta_max 76.2220
_cell_measurement_theta_min 3.3590
_cell_volume 3795.66(14)
_computing_cell_refinement 'CrysAlisPro 1.171.43.95a (Rigaku OD, 2023)'
_computing_data_collection 'CrysAlisPro system (CCD 42.94a 64-bit (release 21-06-2023))'
_computing_data_reduction 'CrysAlisPro 1.171.43.95a (Rigaku OD, 2023)'
_computing_molecular_graphics 'Olex2 1.5-ac6-012 (Dolomanov et al., 2009)'
_computing_publication_material 'Olex2 1.5-ac6-012 (Dolomanov et al., 2009)'
_computing_structure_refinement 'SHELXL 2018/3 (Sheldrick, 2015)'
_computing_structure_solution 'SHELXT 2018/2 (Sheldrick, 2018)'
_diffrn_ambient_environment N~2~
_diffrn_ambient_temperature 100.0(1)
_diffrn_detector 'CCD plate'
_diffrn_detector_area_resol_mean 5.3114
_diffrn_detector_type Atlas
_diffrn_measured_fraction_theta_full 1.000
_diffrn_measured_fraction_theta_max 0.979
_diffrn_measurement_details
;
List of Runs (angles in degrees, time in seconds):

  # Type    Start    End  Width  t~exp~   \w     \q     \k     \f   Frames
#--------------------------------------------------------------------------
  1  \w    -92.00  44.00   1.00   10.00    --  -38.50   0.00-150.00  136
  2  \w    -48.00  -8.00   1.00   10.00    --  -38.50 125.00-180.00   40
  3  \w    -52.00  12.00   1.00   10.00    --  -38.50  38.00  90.00   64
  4  \w     31.00  90.00   1.00   10.00    --   42.70-125.00   0.00   59
  5  \w     30.00  89.00   1.00   10.00    --   42.70-125.00-180.00   59
  6  \w    135.00 177.00   1.00   30.00    --  111.00  15.00 -60.00   42
  7  \w     83.00 110.00   1.00   30.00    --  111.00  15.00 -60.00   27
  8  \w     47.00 109.00   1.00   30.00    --  111.00-108.00-172.93   62
  9  \w    122.00 178.00   1.00   30.00    --  111.00  71.00 -54.36   56
 10  \w     83.00 115.00   1.00   30.00    --  111.00  71.00 -54.36   32
 11  \w     45.00  72.00   1.00   30.00    --  111.00-106.00  87.00   27
 12  \w     86.00 113.00   1.00   30.00    --  111.00-125.00 -90.00   27
 13  \w     45.00 120.00   1.00   30.00    --  111.00 -30.00   0.00   75
 14  \w     58.00 105.00   1.00   30.00    --  111.00 -77.00-180.00   47
 15  \w     89.00 173.00   1.00   30.00    --  111.00  45.00   0.00   84
 16  \w     60.00 101.00   1.00   30.00    --  111.00 -94.00 -30.00   41
 17  \w     45.00  88.00   1.00   30.00    --  111.00-125.00-180.00   43
 18  \w    112.00 139.00   1.00   30.00    --  111.00 -77.00-180.00   27
 19  \w     45.00 124.00   1.00   30.00    --  111.00 -45.00 150.00   79
 20  \w     95.00 176.00   1.00   30.00    --  111.00  45.00  30.00   81
 21  \w    118.00 177.00   1.00   30.00    --  111.00  77.00  60.00   59
 22  \w     43.00 132.00   1.00   30.00    --  111.00 -61.00 -60.00   89
 23  \w     60.00 108.00   1.00   30.00    --  111.00-103.00 -66.88   48
 24  \w     80.00 107.00   1.00   30.00    --  111.00 -94.00   0.00   27
 25  \w     54.00 107.00   1.00   30.00    --  111.00 -94.00  30.00   53
 26  \w     53.00 108.00   1.00   30.00    --  111.00-103.00 118.64   55
;
_diffrn_measurement_device 'four-circle diffractometer'
_diffrn_measurement_device_type 'SuperNova, Dual, Cu at home/near, Atlas'
_diffrn_measurement_method '\w scans'
_diffrn_orient_matrix_type 'CrysAlisPro convention (1999,Acta A55,543-557)'
_diffrn_orient_matrix_UB_11 -0.1105995000
_diffrn_orient_matrix_UB_12 0.0000141000
_diffrn_orient_matrix_UB_13 -0.0434543000
_diffrn_orient_matrix_UB_21 -0.0542059000
_diffrn_orient_matrix_UB_22 0.0636400000
_diffrn_orient_matrix_UB_23 0.0407088000
_diffrn_orient_matrix_UB_31 0.0806409000
_diffrn_orient_matrix_UB_32 0.0923302000
_diffrn_orient_matrix_UB_33 -0.0152079000
_diffrn_radiation_monochromator mirror
_diffrn_radiation_probe x-ray
_diffrn_radiation_type 'Cu K\a'
_diffrn_radiation_wavelength 1.54184
_diffrn_reflns_av_R_equivalents 0.0297
_diffrn_reflns_av_unetI/netI 0.0346
_diffrn_reflns_Laue_measured_fraction_full 1.000
_diffrn_reflns_Laue_measured_fraction_max 0.979
_diffrn_reflns_limit_h_max 13
_diffrn_reflns_limit_h_min -13
_diffrn_reflns_limit_k_max 17
_diffrn_reflns_limit_k_min -14
_diffrn_reflns_limit_l_max 32
_diffrn_reflns_limit_l_min -32
_diffrn_reflns_number 34577
_diffrn_reflns_point_group_measured_fraction_full 1.000
_diffrn_reflns_point_group_measured_fraction_max 0.979
_diffrn_reflns_theta_full 67.684
_diffrn_reflns_theta_max 76.423
_diffrn_reflns_theta_min 3.392
_diffrn_source 'micro-focus sealed X-ray tube'
_diffrn_source_type 'SuperNova (Cu) X-ray Source'
_exptl_absorpt_coefficient_mu 4.430
_exptl_absorpt_correction_T_max 1.000
_exptl_absorpt_correction_T_min 0.398
_exptl_absorpt_correction_type gaussian
_exptl_absorpt_process_details
;
CrysAlisPro 1.171.43.95a (Rigaku Oxford Diffraction, 2023)
Numerical absorption correction based on gaussian integration over
a multifaceted crystal model
Empirical absorption correction using spherical harmonics,
implemented in SCALE3 ABSPACK scaling algorithm.
;
_exptl_crystal_colour 'clear light orange'
_exptl_crystal_colour_lustre clear
_exptl_crystal_colour_modifier light
_exptl_crystal_colour_primary orange
_exptl_crystal_density_diffrn 1.332
_exptl_crystal_description irregular
_exptl_crystal_F_000 1584
_exptl_crystal_size_max 0.36
_exptl_crystal_size_mid 0.21
_exptl_crystal_size_min 0.1
_refine_diff_density_max 0.866
_refine_diff_density_min -0.728
_refine_diff_density_rms 0.067
_refine_ls_extinction_method none
_refine_ls_goodness_of_fit_ref 1.021
_refine_ls_hydrogen_treatment constr
_refine_ls_matrix_type full
_refine_ls_number_parameters 927
_refine_ls_number_reflns 15591
_refine_ls_number_restraints 0
_refine_ls_restrained_S_all 1.021
_refine_ls_R_factor_all 0.0405
_refine_ls_R_factor_gt 0.0373
_refine_ls_shift/su_max 0.001
_refine_ls_shift/su_mean 0.000
_refine_ls_structure_factor_coef Fsqd
_refine_ls_weighting_details 'w=1/[\s^2^(Fo^2^)+(0.0656P)^2^+1.1645P] where P=(Fo^2^+2Fc^2^)/3'
_refine_ls_weighting_scheme calc
_refine_ls_wR_factor_gt 0.0994
_refine_ls_wR_factor_ref 0.1027
_reflns_Friedel_coverage 0.000
_reflns_number_gt 14480
_reflns_number_total 15591
_reflns_threshold_expression 'I > 2\s(I)'
_cod_data_source_file d4sc06782g2.cif
_cod_data_source_block 9
_cod_original_cell_volume 3795.66(13)
_cod_database_code 1573162
_shelx_shelxl_version_number 2018/3
_chemical_oxdiff_formula C83H88Fe2Ga2N4O8
_chemical_oxdiff_usercomment 'Mounted by Arne'
_shelx_space_group_comment
;
The symmetry employed for this shelxl refinement is uniquely defined
by the following loop, which should always be used as a source of
symmetry information in preference to the above space-group names.
They are only intended as comments.
;
_shelx_estimated_absorpt_t_max 0.666
_shelx_estimated_absorpt_t_min 0.298
_olex2_refinement_description
;
1. Fixed Uiso
 At 1.2 times of:
  All C(H) groups
 At 1.5 times of:
  All C(H,H,H) groups
2. Others
 Sof(I1)=Sof(I2)=1-FVAR(1)
 Sof(Fe2)=Sof(O5)=Sof(O6)=Sof(O7)=Sof(O8)=Sof(C71)=Sof(C72)=Sof(C73)=Sof(C74)=
 FVAR(1)
3.a Ternary CH refined with riding coordinates:
 C19(H19), C22(H22), C31(H31), C34(H34), C49(H49), C52(H52), C61(H61), C64(H64)
3.b Aromatic/amide H refined with riding coordinates:
 C8(H8), C9(H9), C10(H10), C11(H11), C12(H12), C15(H15), C16(H16), C17(H17),
 C27(H27), C28(H28), C29(H29), C38(H38), C39(H39), C40(H40), C41(H41), C42(H42),
  C45(H45), C46(H46), C47(H47), C57(H57), C58(H58), C59(H59), C75(H75),
 C76(H76), C77(H77), C78(H78), C79(H79), C80(H80), C81(H81), C82(H82), C83(H83)
3.c Idealised Me refined as rotating group:
 C20(H20A,H20B,H20C), C21(H21A,H21B,H21C), C23(H23A,H23B,H23C), C24(H24A,H24B,
 H24C), C32(H32A,H32B,H32C), C33(H33A,H33B,H33C), C35(H35A,H35B,H35C), C36(H36A,
 H36B,H36C), C50(H50A,H50B,H50C), C51(H51A,H51B,H51C), C53(H53A,H53B,H53C),
 C54(H54A,H54B,H54C), C62(H62A,H62B,H62C), C63(H63A,H63B,H63C), C65(H65A,H65B,
 H65C), C66(H66A,H66B,H66C)
;
_olex2_date_sample_data_collection 2023-07-16
_olex2_submission_special_instructions 'No special instructions were received'
_oxdiff_exptl_absorpt_empirical_details
;
Empirical correction (ABSPACK) includes:
- Absorption correction using spherical harmonics
- Frame scaling
;
_oxdiff_exptl_absorpt_empirical_full_max 1.894
_oxdiff_exptl_absorpt_empirical_full_min 0.758

loop_
_space_group_symop_operation_xyz
'x, y, z'
'-x, -y, -z'

loop_
_atom_site_label
_atom_site_type_symbol
_atom_site_fract_x
_atom_site_fract_y
_atom_site_fract_z
_atom_site_U_iso_or_equiv
_atom_site_adp_type
_atom_site_occupancy
_atom_site_site_symmetry_order
_atom_site_calc_flag
_atom_site_refinement_flags_posn
_atom_site_refinement_flags_adp
_atom_site_refinement_flags_occupancy
_atom_site_disorder_assembly
_atom_site_disorder_group
I1 I 0.5984(5) 0.6785(3) 0.3356(2) 0.0346(14) Uani 0.0314(6) 1 d . . P A 2
I2 I 0.9222(6) 0.6443(5) 0.41002(19) 0.0424(17) Uani 0.0314(6) 1 d . . P A 2
Ga1 Ga 0.60403(2) 0.45539(2) 0.19705(2) 0.01611(6) Uani 1 1 d . . . . .
Ga2 Ga 0.78423(2) 0.57350(2) 0.33179(2) 0.01629(6) Uani 1 1 d . . . . .
Fe1 Fe 0.40904(3) 0.38453(2) 0.14279(2) 0.01927(7) Uani 1 1 d . . . . .
Fe2 Fe 0.81882(3) 0.69196(2) 0.40735(2) 0.02001(8) Uani 0.9686(6) 1 d . . P A 1
O1 O 0.33932(15) 0.36418(12) 0.24856(6) 0.0298(3) Uani 1 1 d . . . . .
O2 O 0.35830(19) 0.55027(13) 0.09609(7) 0.0426(4) Uani 1 1 d . . . . .
O3 O 0.54097(17) 0.25761(12) 0.08278(6) 0.0340(3) Uani 1 1 d . . . . .
O4 O 0.16063(19) 0.26971(17) 0.08639(8) 0.0560(6) Uani 1 1 d . . . . .
O5 O 0.70295(16) 0.57356(12) 0.48149(6) 0.0313(3) Uani 0.9686(6) 1 d . . P A 1
O6 O 0.6714(2) 0.77279(13) 0.33002(7) 0.0431(4) Uani 0.9686(6) 1 d . . P A 1
O7 O 1.09352(16) 0.70743(14) 0.40975(6) 0.0340(4) Uani 0.9686(6) 1 d . . P A 1
O8 O 0.8545(2) 0.86182(14) 0.49121(8) 0.0468(5) Uani 0.9686(6) 1 d . . P A 1
N1 N 0.64255(14) 0.28562(11) 0.25531(6) 0.0154(3) Uani 1 1 d . . . . .
N2 N 0.68677(14) 0.35662(11) 0.33796(6) 0.0155(3) Uani 1 1 d . . . . .
N3 N 0.77704(14) 0.64670(11) 0.18001(6) 0.0162(3) Uani 1 1 d . . . . .
N4 N 0.91893(14) 0.68959(11) 0.25154(6) 0.0157(3) Uani 1 1 d . . . . .
C1 C 0.65753(16) 0.27006(13) 0.30592(7) 0.0160(3) Uani 1 1 d . . . . .
C2 C 0.66705(16) 0.38678(12) 0.25469(7) 0.0156(3) Uani 1 1 d . . . . .
C3 C 0.69813(16) 0.43182(13) 0.30751(7) 0.0158(3) Uani 1 1 d . . . . .
C4 C 0.73484(17) 0.58343(13) 0.21525(7) 0.0162(3) Uani 1 1 d . . . . .
C5 C 0.82328(17) 0.61119(13) 0.26101(7) 0.0163(3) Uani 1 1 d . . . . .
C6 C 0.88950(17) 0.70762(13) 0.20211(7) 0.0171(3) Uani 1 1 d . . . . .
C7 C 0.65154(18) 0.17509(13) 0.32337(7) 0.0184(3) Uani 1 1 d . . . . .
C8 C 0.71883(19) 0.11215(14) 0.30011(8) 0.0220(4) Uani 1 1 d . . . . .
H8 H 0.767700 0.129822 0.273010 0.026 Uiso 1 1 calc R U . . .
C9 C 0.7139(2) 0.02308(15) 0.31691(9) 0.0269(4) Uani 1 1 d . . . . .
H9 H 0.759342 -0.020224 0.301035 0.032 Uiso 1 1 calc R U . . .
C10 C 0.6431(2) -0.00287(15) 0.35674(9) 0.0305(4) Uani 1 1 d . . . . .
H10 H 0.640474 -0.063623 0.368080 0.037 Uiso 1 1 calc R U . . .
C11 C 0.5764(2) 0.05955(15) 0.37985(8) 0.0295(4) Uani 1 1 d . . . . .
H11 H 0.528020 0.041712 0.407069 0.035 Uiso 1 1 calc R U . . .
C12 C 0.5801(2) 0.14824(14) 0.36333(8) 0.0236(4) Uani 1 1 d . . . . .
H12 H 0.533899 0.190955 0.379204 0.028 Uiso 1 1 calc R U . . .
C13 C 0.62215(17) 0.20962(13) 0.20900(7) 0.0171(3) Uani 1 1 d . . . . .
C14 C 0.50534(18) 0.13945(13) 0.19547(7) 0.0203(3) Uani 1 1 d . . . . .
C15 C 0.4933(2) 0.06812(14) 0.15090(8) 0.0255(4) Uani 1 1 d . . . . .
H15 H 0.414748 0.020494 0.140099 0.031 Uiso 1 1 calc R U . . .
C16 C 0.5924(2) 0.06479(15) 0.12199(8) 0.0278(4) Uani 1 1 d . . . . .
H16 H 0.581298 0.015619 0.091569 0.033 Uiso 1 1 calc R U . . .
C17 C 0.7077(2) 0.13279(15) 0.13724(8) 0.0249(4) Uani 1 1 d . . . . .
H17 H 0.775915 0.128971 0.117557 0.030 Uiso 1 1 calc R U . . .
C18 C 0.72565(18) 0.20683(13) 0.18093(7) 0.0197(3) Uani 1 1 d . . . . .
C19 C 0.39592(18) 0.13293(14) 0.22790(8) 0.0226(4) Uani 1 1 d . . . . .
H19 H 0.418297 0.189933 0.257692 0.027 Uiso 1 1 calc R U . . .
C20 C 0.2692(2) 0.13347(16) 0.19451(10) 0.0303(4) Uani 1 1 d . . . . .
H20A H 0.280821 0.191467 0.177563 0.045 Uiso 1 1 calc R U . . .
H20B H 0.203600 0.134306 0.217708 0.045 Uiso 1 1 calc R U . . .
H20C H 0.242460 0.074986 0.166969 0.045 Uiso 1 1 calc R U . . .
C21 C 0.3773(2) 0.03851(15) 0.25207(9) 0.0272(4) Uani 1 1 d . . . . .
H21A H 0.338419 -0.017614 0.223867 0.041 Uiso 1 1 calc R U . . .
H21B H 0.321239 0.041569 0.279322 0.041 Uiso 1 1 calc R U . . .
H21C H 0.460369 0.031755 0.268353 0.041 Uiso 1 1 calc R U . . .
C22 C 0.85433(18) 0.27984(14) 0.19592(8) 0.0230(4) Uani 1 1 d . . . . .
H22 H 0.856344 0.319095 0.231691 0.028 Uiso 1 1 calc R U . . .
C23 C 0.9656(2) 0.22990(17) 0.19947(10) 0.0334(5) Uani 1 1 d . . . . .
H23A H 0.951382 0.182302 0.223519 0.050 Uiso 1 1 calc R U . . .
H23B H 1.045654 0.278840 0.213255 0.050 Uiso 1 1 calc R U . . .
H23C H 0.970717 0.196647 0.163914 0.050 Uiso 1 1 calc R U . . .
C24 C 0.8698(2) 0.34916(15) 0.15527(9) 0.0279(4) Uani 1 1 d . . . . .
H24A H 0.865948 0.311759 0.119737 0.042 Uiso 1 1 calc R U . . .
H24B H 0.952510 0.396657 0.165298 0.042 Uiso 1 1 calc R U . . .
H24C H 0.800947 0.383357 0.154820 0.042 Uiso 1 1 calc R U . . .
C25 C 0.68776(18) 0.36509(13) 0.39515(7) 0.0179(3) Uani 1 1 d . . . . .
C26 C 0.57170(19) 0.36930(14) 0.41385(8) 0.0218(4) Uani 1 1 d . . . . .
C27 C 0.5679(2) 0.36484(15) 0.46772(8) 0.0264(4) Uani 1 1 d . . . . .
H27 H 0.491662 0.367642 0.482029 0.032 Uiso 1 1 calc R U . . .
C28 C 0.6739(2) 0.35639(15) 0.50053(8) 0.0278(4) Uani 1 1 d . . . . .
H28 H 0.669308 0.353132 0.537063 0.033 Uiso 1 1 calc R U . . .
C29 C 0.7867(2) 0.35261(15) 0.48084(8) 0.0248(4) Uani 1 1 d . . . . .
H29 H 0.858758 0.347712 0.504166 0.030 Uiso 1 1 calc R U . . .
C30 C 0.79582(18) 0.35592(13) 0.42696(7) 0.0196(3) Uani 1 1 d . . . . .
C31 C 0.45398(19) 0.37666(17) 0.37738(8) 0.0272(4) Uani 1 1 d . . . . .
H31 H 0.469157 0.361461 0.339689 0.033 Uiso 1 1 calc R U . . .
C32 C 0.4348(2) 0.47939(19) 0.38645(11) 0.0402(5) Uani 1 1 d . . . . .
H32A H 0.418194 0.495849 0.423005 0.060 Uiso 1 1 calc R U . . .
H32B H 0.361906 0.483351 0.361200 0.060 Uiso 1 1 calc R U . . .
H32C H 0.511946 0.525249 0.381003 0.060 Uiso 1 1 calc R U . . .
C33 C 0.3323(2) 0.3045(2) 0.38382(12) 0.0420(6) Uani 1 1 d . . . . .
H33A H 0.346133 0.238634 0.379420 0.063 Uiso 1 1 calc R U . . .
H33B H 0.262086 0.307039 0.356753 0.063 Uiso 1 1 calc R U . . .
H33C H 0.310513 0.321634 0.419439 0.063 Uiso 1 1 calc R U . . .
C34 C 0.91859(18) 0.34685(15) 0.40602(8) 0.0240(4) Uani 1 1 d . . . . .
H34 H 0.904457 0.344603 0.366547 0.029 Uiso 1 1 calc R U . . .
C35 C 0.9553(2) 0.25326(17) 0.41670(10) 0.0336(5) Uani 1 1 d . . . . .
H35A H 1.029061 0.245874 0.399219 0.050 Uiso 1 1 calc R U . . .
H35B H 0.883049 0.197364 0.402501 0.050 Uiso 1 1 calc R U . . .
H35C H 0.977194 0.256568 0.455220 0.050 Uiso 1 1 calc R U . . .
C36 C 1.0272(2) 0.43585(17) 0.43071(9) 0.0311(4) Uani 1 1 d . . . . .
H36A H 1.045189 0.437809 0.469273 0.047 Uiso 1 1 calc R U . . .
H36B H 1.001797 0.495169 0.423890 0.047 Uiso 1 1 calc R U . . .
H36C H 1.103962 0.431521 0.414758 0.047 Uiso 1 1 calc R U . . .
C37 C 0.96987(19) 0.77536(14) 0.17401(7) 0.0207(4) Uani 1 1 d . . . . .
C38 C 0.9200(2) 0.84230(15) 0.14887(8) 0.0264(4) Uani 1 1 d . . . . .
H38 H 0.835577 0.848181 0.151849 0.032 Uiso 1 1 calc R U . . .
C39 C 0.9947(2) 0.90037(16) 0.11943(9) 0.0318(5) Uani 1 1 d . . . . .
H39 H 0.961078 0.946166 0.102414 0.038 Uiso 1 1 calc R U . . .
C40 C 1.1173(2) 0.89193(17) 0.11476(9) 0.0333(5) Uani 1 1 d . . . . .
H40 H 1.167154 0.930903 0.094002 0.040 Uiso 1 1 calc R U . . .
C41 C 1.1676(2) 0.82663(17) 0.14035(9) 0.0312(5) Uani 1 1 d . . . . .
H41 H 1.252454 0.821508 0.137487 0.037 Uiso 1 1 calc R U . . .
C42 C 1.09478(19) 0.76874(15) 0.17010(8) 0.0249(4) Uani 1 1 d . . . . .
H42 H 1.129975 0.724468 0.187863 0.030 Uiso 1 1 calc R U . . .
C43 C 0.70359(18) 0.65761(13) 0.13119(7) 0.0206(4) Uani 1 1 d . . . . .
C44 C 0.61658(19) 0.71658(15) 0.13677(8) 0.0249(4) Uani 1 1 d . . . . .
C45 C 0.5502(2) 0.73171(18) 0.09020(9) 0.0338(5) Uani 1 1 d . . . . .
H45 H 0.490524 0.771134 0.092377 0.041 Uiso 1 1 calc R U . . .
C46 C 0.5701(2) 0.6899(2) 0.04058(9) 0.0400(6) Uani 1 1 d . . . . .
H46 H 0.523532 0.700782 0.009192 0.048 Uiso 1 1 calc R U . . .
C47 C 0.6564(2) 0.63300(19) 0.03634(9) 0.0353(5) Uani 1 1 d . . . . .
H47 H 0.667891 0.604599 0.001982 0.042 Uiso 1 1 calc R U . . .
C48 C 0.7276(2) 0.61601(15) 0.08162(8) 0.0252(4) Uani 1 1 d . . . . .
C49 C 0.5950(2) 0.76405(15) 0.19098(9) 0.0266(4) Uani 1 1 d . . . . .
H49 H 0.670174 0.764974 0.217750 0.032 Uiso 1 1 calc R U . . .
C50 C 0.5843(3) 0.86867(18) 0.19189(12) 0.0420(6) Uani 1 1 d . . . . .
H50A H 0.662643 0.907356 0.182673 0.063 Uiso 1 1 calc R U . . .
H50B H 0.572157 0.896212 0.227644 0.063 Uiso 1 1 calc R U . . .
H50C H 0.511077 0.869737 0.165926 0.063 Uiso 1 1 calc R U . . .
C51 C 0.4752(2) 0.70523(17) 0.20829(10) 0.0331(5) Uani 1 1 d . . . . .
H51A H 0.399816 0.704496 0.183083 0.050 Uiso 1 1 calc R U . . .
H51B H 0.466390 0.735206 0.244062 0.050 Uiso 1 1 calc R U . . .
H51C H 0.482955 0.638364 0.208807 0.050 Uiso 1 1 calc R U . . .
C52 C 0.8279(2) 0.55836(15) 0.07555(8) 0.0276(4) Uani 1 1 d . . . . .
H52 H 0.868582 0.554329 0.111963 0.033 Uiso 1 1 calc R U . . .
C53 C 0.7690(3) 0.45465(17) 0.04548(9) 0.0363(5) Uani 1 1 d . . . . .
H53A H 0.703273 0.421870 0.064414 0.054 Uiso 1 1 calc R U . . .
H53B H 0.835766 0.418596 0.043439 0.054 Uiso 1 1 calc R U . . .
H53C H 0.730364 0.457137 0.009356 0.054 Uiso 1 1 calc R U . . .
C54 C 0.9325(2) 0.61012(18) 0.04638(10) 0.0361(5) Uani 1 1 d . . . . .
H54A H 0.896226 0.608725 0.009355 0.054 Uiso 1 1 calc R U . . .
H54B H 1.002212 0.576733 0.046897 0.054 Uiso 1 1 calc R U . . .
H54C H 0.965633 0.677830 0.064341 0.054 Uiso 1 1 calc R U . . .
C55 C 1.04455(17) 0.72990(14) 0.28339(7) 0.0183(3) Uani 1 1 d . . . . .
C56 C 1.12836(18) 0.66767(14) 0.28462(8) 0.0212(4) Uani 1 1 d . . . . .
C57 C 1.25293(19) 0.70708(16) 0.31147(8) 0.0261(4) Uani 1 1 d . . . . .
H57 H 1.311157 0.666536 0.313651 0.031 Uiso 1 1 calc R U . . .
C58 C 1.29251(19) 0.80393(17) 0.33483(9) 0.0286(4) Uani 1 1 d . . . . .
H58 H 1.378126 0.829913 0.352022 0.034 Uiso 1 1 calc R U . . .
C59 C 1.2078(2) 0.86333(15) 0.33327(8) 0.0259(4) Uani 1 1 d . . . . .
H59 H 1.236276 0.929741 0.349759 0.031 Uiso 1 1 calc R U . . .
C60 C 1.08126(18) 0.82786(14) 0.30798(7) 0.0205(4) Uani 1 1 d . . . . .
C61 C 1.09114(19) 0.56139(15) 0.25835(8) 0.0246(4) Uani 1 1 d . . . . .
H61 H 1.005836 0.548912 0.235700 0.030 Uiso 1 1 calc R U . . .
C62 C 1.0779(2) 0.49597(16) 0.30083(10) 0.0327(5) Uani 1 1 d . . . . .
H62A H 1.158307 0.511183 0.325574 0.049 Uiso 1 1 calc R U . . .
H62B H 1.058072 0.427613 0.283573 0.049 Uiso 1 1 calc R U . . .
H62C H 1.008881 0.507250 0.320541 0.049 Uiso 1 1 calc R U . . .
C63 C 1.1865(2) 0.53607(17) 0.22221(11) 0.0360(5) Uani 1 1 d . . . . .
H63A H 1.192569 0.577786 0.194910 0.054 Uiso 1 1 calc R U . . .
H63B H 1.157142 0.467709 0.204945 0.054 Uiso 1 1 calc R U . . .
H63C H 1.270653 0.546540 0.243683 0.054 Uiso 1 1 calc R U . . .
C64 C 0.99318(19) 0.89714(14) 0.30972(8) 0.0224(4) Uani 1 1 d . . . . .
H64 H 0.904624 0.859516 0.293678 0.027 Uiso 1 1 calc R U . . .
C65 C 0.9914(2) 0.94241(15) 0.36765(9) 0.0297(4) Uani 1 1 d . . . . .
H65A H 0.964715 0.890547 0.388177 0.045 Uiso 1 1 calc R U . . .
H65B H 0.931192 0.984324 0.368182 0.045 Uiso 1 1 calc R U . . .
H65C H 1.077165 0.981207 0.383537 0.045 Uiso 1 1 calc R U . . .
C66 C 1.0347(2) 0.97965(15) 0.27808(9) 0.0291(4) Uani 1 1 d . . . . .
H66A H 1.115634 1.023024 0.296522 0.044 Uiso 1 1 calc R U . . .
H66B H 0.968967 1.016658 0.275340 0.044 Uiso 1 1 calc R U . . .
H66C H 1.045846 0.951781 0.242238 0.044 Uiso 1 1 calc R U . . .
C67 C 0.36994(18) 0.37357(15) 0.20744(8) 0.0233(4) Uani 1 1 d . . . . .
C68 C 0.3882(2) 0.48934(16) 0.11571(8) 0.0287(4) Uani 1 1 d . . . . .
C69 C 0.4934(2) 0.30872(15) 0.10811(8) 0.0254(4) Uani 1 1 d . . . . .
C70 C 0.2583(2) 0.31522(18) 0.10865(9) 0.0331(5) Uani 1 1 d . . . . .
C71 C 0.7466(2) 0.61359(15) 0.44981(8) 0.0235(4) Uani 0.9686(6) 1 d . . P A 1
C72 C 0.7286(2) 0.73910(15) 0.36013(9) 0.0286(4) Uani 0.9686(6) 1 d . . P A 1
C73 C 0.9855(2) 0.70031(17) 0.40695(8) 0.0255(4) Uani 0.9686(6) 1 d . . P A 1
C74 C 0.8406(2) 0.79514(17) 0.45832(9) 0.0315(5) Uani 0.9686(6) 1 d . . P A 1
C75 C -0.3450(2) 0.09710(18) -0.01717(9) 0.0323(5) Uani 1 1 d . . . . .
H75 H -0.428597 0.100963 -0.030692 0.039 Uiso 1 1 calc R U . . .
C76 C -0.3198(2) 0.00701(17) -0.01400(9) 0.0317(5) Uani 1 1 d . . . . .
H76 H -0.385668 -0.050684 -0.025853 0.038 Uiso 1 1 calc R U . . .
C77 C -0.1980(2) 0.00116(18) 0.00654(9) 0.0338(5) Uani 1 1 d . . . . .
H77 H -0.180495 -0.060334 0.009206 0.041 Uiso 1 1 calc R U . . .
C78 C -0.1021(2) 0.08619(19) 0.02315(9) 0.0336(5) Uani 1 1 d . . . . .
H78 H -0.018749 0.082633 0.037274 0.040 Uiso 1 1 calc R U . . .
C79 C -0.1270(2) 0.17571(18) 0.01927(9) 0.0325(5) Uani 1 1 d . . . . .
H79 H -0.060794 0.233412 0.030311 0.039 Uiso 1 1 calc R U . . .
C80 C -0.2492(2) 0.18129(17) -0.00079(9) 0.0330(5) Uani 1 1 d . . . . .
H80 H -0.266793 0.242824 -0.003247 0.040 Uiso 1 1 calc R U . . .
C81 C 0.5934(3) 1.0839(2) 0.52222(10) 0.0438(6) Uani 1 1 d . . . . .
H81 H 0.657374 1.141318 0.537370 0.053 Uiso 1 1 calc R U . . .
C82 C 0.6266(3) 0.9958(2) 0.51006(11) 0.0447(6) Uani 1 1 d . . . . .
H82 H 0.713351 0.992813 0.517002 0.054 Uiso 1 1 calc R U . . .
C83 C 0.5330(3) 0.9123(2) 0.48782(10) 0.0444(6) Uani 1 1 d . . . . .
H83 H 0.555912 0.852158 0.479423 0.053 Uiso 1 1 calc R U . . .

loop_
_atom_site_aniso_label
_atom_site_aniso_U_11
_atom_site_aniso_U_22
_atom_site_aniso_U_33
_atom_site_aniso_U_23
_atom_site_aniso_U_13
_atom_site_aniso_U_12
I1 0.031(2) 0.035(2) 0.046(3) 0.0100(19) 0.0169(19) 0.0166(18)
I2 0.049(3) 0.047(3) 0.026(2) 0.001(2) -0.009(2) 0.013(3)
Ga1 0.01512(11) 0.01810(11) 0.01425(11) 0.00385(8) 0.00040(8) 0.00251(8)
Ga2 0.01800(11) 0.01722(11) 0.01330(11) 0.00280(8) 0.00270(8) 0.00329(8)
Fe1 0.01629(14) 0.02218(15) 0.01707(14) 0.00390(11) -0.00195(11) 0.00190(11)
Fe2 0.02538(17) 0.01900(15) 0.01455(14) 0.00105(11) 0.00187(12) 0.00483(12)
O1 0.0267(7) 0.0396(8) 0.0243(7) 0.0076(6) 0.0047(6) 0.0085(6)
O2 0.0527(11) 0.0330(8) 0.0387(9) 0.0130(7) -0.0119(8) 0.0089(8)
O3 0.0430(9) 0.0392(8) 0.0238(7) 0.0058(6) 0.0053(7) 0.0182(7)
O4 0.0324(10) 0.0691(13) 0.0487(11) 0.0148(10) -0.0170(8) -0.0162(9)
O5 0.0374(9) 0.0326(8) 0.0238(7) 0.0052(6) 0.0108(7) 0.0051(7)
O6 0.0610(12) 0.0366(9) 0.0345(9) 0.0021(7) -0.0077(8) 0.0276(9)
O7 0.0274(8) 0.0503(10) 0.0253(8) 0.0153(7) 0.0018(6) 0.0068(7)
O8 0.0673(13) 0.0344(9) 0.0339(9) -0.0099(8) 0.0014(9) 0.0156(9)
N1 0.0147(7) 0.0178(7) 0.0137(7) 0.0039(5) 0.0027(5) 0.0026(5)
N2 0.0151(7) 0.0185(7) 0.0134(7) 0.0043(5) 0.0032(5) 0.0033(5)
N3 0.0162(7) 0.0175(7) 0.0150(7) 0.0051(5) 0.0028(6) 0.0025(6)
N4 0.0130(7) 0.0176(7) 0.0160(7) 0.0045(5) 0.0014(5) 0.0021(6)
C1 0.0139(8) 0.0193(8) 0.0156(8) 0.0041(6) 0.0034(6) 0.0042(6)
C2 0.0150(8) 0.0171(8) 0.0151(8) 0.0044(6) 0.0022(6) 0.0038(6)
C3 0.0137(8) 0.0188(8) 0.0153(8) 0.0050(6) 0.0021(6) 0.0037(6)
C4 0.0165(8) 0.0180(8) 0.0155(8) 0.0061(6) 0.0043(6) 0.0041(6)
C5 0.0159(8) 0.0175(8) 0.0156(8) 0.0031(6) 0.0037(6) 0.0033(6)
C6 0.0170(8) 0.0188(8) 0.0156(8) 0.0038(6) 0.0023(6) 0.0042(7)
C7 0.0203(8) 0.0179(8) 0.0159(8) 0.0038(6) 0.0006(7) 0.0025(7)
C8 0.0224(9) 0.0217(9) 0.0219(9) 0.0046(7) 0.0030(7) 0.0050(7)
C9 0.0295(10) 0.0235(9) 0.0291(10) 0.0052(8) 0.0027(8) 0.0098(8)
C10 0.0406(12) 0.0216(9) 0.0292(10) 0.0101(8) 0.0027(9) 0.0055(9)
C11 0.0391(12) 0.0265(10) 0.0230(9) 0.0093(8) 0.0078(9) 0.0033(9)
C12 0.0291(10) 0.0220(9) 0.0211(9) 0.0051(7) 0.0086(8) 0.0054(8)
C13 0.0201(8) 0.0174(8) 0.0138(8) 0.0026(6) 0.0022(6) 0.0044(7)
C14 0.0213(9) 0.0205(8) 0.0183(8) 0.0048(7) 0.0015(7) 0.0034(7)
C15 0.0288(10) 0.0217(9) 0.0214(9) 0.0008(7) 0.0019(8) -0.0003(8)
C16 0.0387(12) 0.0230(9) 0.0202(9) -0.0005(7) 0.0056(8) 0.0061(8)
C17 0.0322(10) 0.0255(9) 0.0192(9) 0.0035(7) 0.0100(8) 0.0089(8)
C18 0.0213(9) 0.0212(8) 0.0182(8) 0.0056(7) 0.0045(7) 0.0061(7)
C19 0.0168(9) 0.0238(9) 0.0255(9) 0.0043(7) 0.0030(7) 0.0016(7)
C20 0.0212(10) 0.0262(10) 0.0407(12) 0.0070(9) -0.0019(9) 0.0024(8)
C21 0.0212(9) 0.0285(10) 0.0313(10) 0.0097(8) 0.0058(8) 0.0010(8)
C22 0.0198(9) 0.0267(9) 0.0232(9) 0.0039(7) 0.0076(7) 0.0049(7)
C23 0.0238(10) 0.0373(11) 0.0434(13) 0.0090(10) 0.0112(9) 0.0118(9)
C24 0.0291(10) 0.0261(10) 0.0289(10) 0.0062(8) 0.0110(8) 0.0034(8)
C25 0.0218(9) 0.0194(8) 0.0119(8) 0.0034(6) 0.0023(6) 0.0036(7)
C26 0.0228(9) 0.0256(9) 0.0177(8) 0.0029(7) 0.0043(7) 0.0072(7)
C27 0.0298(10) 0.0310(10) 0.0195(9) 0.0037(8) 0.0096(8) 0.0071(8)
C28 0.0409(12) 0.0286(10) 0.0148(8) 0.0048(7) 0.0072(8) 0.0085(9)
C29 0.0306(10) 0.0265(9) 0.0169(9) 0.0041(7) -0.0024(7) 0.0088(8)
C30 0.0230(9) 0.0189(8) 0.0166(8) 0.0029(6) 0.0007(7) 0.0058(7)
C31 0.0188(9) 0.0431(12) 0.0204(9) 0.0032(8) 0.0040(7) 0.0099(8)
C32 0.0276(11) 0.0433(13) 0.0508(15) 0.0099(11) -0.0028(10) 0.0141(10)
C33 0.0233(11) 0.0477(14) 0.0501(15) 0.0033(12) 0.0014(10) 0.0036(10)
C34 0.0188(9) 0.0314(10) 0.0217(9) 0.0036(8) -0.0002(7) 0.0083(8)
C35 0.0301(11) 0.0357(11) 0.0361(12) 0.0030(9) -0.0012(9) 0.0157(9)
C36 0.0228(10) 0.0373(11) 0.0304(11) 0.0054(9) -0.0001(8) 0.0036(9)
C37 0.0223(9) 0.0214(8) 0.0158(8) 0.0043(7) 0.0027(7) -0.0006(7)
C38 0.0261(10) 0.0271(10) 0.0235(9) 0.0086(8) -0.0004(8) 0.0004(8)
C39 0.0371(12) 0.0287(10) 0.0246(10) 0.0118(8) -0.0023(9) -0.0033(9)
C40 0.0367(12) 0.0331(11) 0.0216(9) 0.0060(8) 0.0051(8) -0.0105(9)
C41 0.0257(10) 0.0391(12) 0.0249(10) 0.0051(9) 0.0071(8) -0.0022(9)
C42 0.0229(9) 0.0291(10) 0.0214(9) 0.0051(8) 0.0056(7) 0.0016(8)
C43 0.0197(9) 0.0231(9) 0.0160(8) 0.0060(7) -0.0009(7) -0.0007(7)
C44 0.0220(9) 0.0280(9) 0.0239(9) 0.0093(8) 0.0002(7) 0.0028(8)
C45 0.0285(11) 0.0428(12) 0.0324(11) 0.0167(10) -0.0017(9) 0.0100(9)
C46 0.0383(13) 0.0575(15) 0.0244(10) 0.0190(10) -0.0042(9) 0.0088(11)
C47 0.0376(12) 0.0462(13) 0.0177(9) 0.0073(9) 0.0018(9) 0.0013(10)
C48 0.0266(10) 0.0267(9) 0.0184(9) 0.0052(7) 0.0017(7) -0.0018(8)
C49 0.0231(10) 0.0297(10) 0.0285(10) 0.0050(8) 0.0011(8) 0.0107(8)
C50 0.0404(13) 0.0292(11) 0.0555(16) 0.0036(11) 0.0016(11) 0.0117(10)
C51 0.0295(11) 0.0360(11) 0.0345(11) 0.0031(9) 0.0093(9) 0.0089(9)
C52 0.0347(11) 0.0290(10) 0.0177(9) 0.0023(8) 0.0068(8) 0.0042(9)
C53 0.0517(14) 0.0286(11) 0.0243(10) 0.0020(8) 0.0060(10) 0.0025(10)
C54 0.0387(12) 0.0360(11) 0.0314(11) 0.0006(9) 0.0154(10) 0.0024(10)
C55 0.0143(8) 0.0235(9) 0.0167(8) 0.0058(7) 0.0019(6) 0.0022(7)
C56 0.0160(8) 0.0272(9) 0.0208(8) 0.0075(7) 0.0035(7) 0.0037(7)
C57 0.0162(9) 0.0347(11) 0.0280(10) 0.0073(8) 0.0015(7) 0.0070(8)
C58 0.0164(9) 0.0378(11) 0.0271(10) 0.0043(8) -0.0022(7) 0.0006(8)
C59 0.0228(10) 0.0264(9) 0.0244(9) 0.0028(8) 0.0002(8) -0.0002(8)
C60 0.0183(9) 0.0232(9) 0.0191(8) 0.0054(7) 0.0030(7) 0.0018(7)
C61 0.0185(9) 0.0270(9) 0.0297(10) 0.0056(8) 0.0037(8) 0.0078(7)
C62 0.0233(10) 0.0300(10) 0.0445(13) 0.0131(9) -0.0004(9) 0.0045(8)
C63 0.0263(11) 0.0322(11) 0.0515(14) 0.0017(10) 0.0142(10) 0.0104(9)
C64 0.0211(9) 0.0213(9) 0.0233(9) 0.0032(7) 0.0015(7) 0.0031(7)
C65 0.0353(11) 0.0265(10) 0.0273(10) 0.0021(8) 0.0073(9) 0.0075(9)
C66 0.0329(11) 0.0233(9) 0.0315(10) 0.0072(8) 0.0065(9) 0.0051(8)
C67 0.0189(9) 0.0265(9) 0.0238(9) 0.0050(7) -0.0001(7) 0.0050(7)
C68 0.0273(10) 0.0304(10) 0.0246(9) 0.0043(8) -0.0056(8) 0.0038(8)
C69 0.0264(10) 0.0300(10) 0.0180(9) 0.0058(8) -0.0018(7) 0.0048(8)
C70 0.0284(11) 0.0396(12) 0.0275(10) 0.0100(9) -0.0019(9) 0.0005(9)
C71 0.0261(10) 0.0249(9) 0.0190(9) -0.0007(7) 0.0036(8) 0.0078(8)
C72 0.0379(12) 0.0227(9) 0.0241(10) -0.0023(8) 0.0004(9) 0.0112(9)
C73 0.0299(12) 0.0257(11) 0.0178(9) 0.0061(8) 0.0001(8) 0.0005(10)
C74 0.0397(12) 0.0310(11) 0.0228(10) 0.0025(9) 0.0018(9) 0.0094(9)
C75 0.0239(10) 0.0411(12) 0.0297(10) 0.0020(9) 0.0035(8) 0.0062(9)
C76 0.0289(11) 0.0370(11) 0.0262(10) 0.0056(9) 0.0071(8) 0.0005(9)
C77 0.0350(12) 0.0421(12) 0.0285(10) 0.0127(9) 0.0100(9) 0.0112(10)
C78 0.0240(10) 0.0530(14) 0.0238(10) 0.0077(9) 0.0040(8) 0.0088(10)
C79 0.0267(10) 0.0420(12) 0.0229(10) -0.0015(9) 0.0048(8) -0.0002(9)
C80 0.0309(11) 0.0337(11) 0.0317(11) -0.0013(9) 0.0055(9) 0.0060(9)
C81 0.0588(17) 0.0408(13) 0.0294(11) 0.0083(10) 0.0111(11) 0.0035(12)
C82 0.0485(15) 0.0565(16) 0.0347(12) 0.0159(12) 0.0118(11) 0.0165(13)
C83 0.0673(18) 0.0404(13) 0.0335(12) 0.0121(10) 0.0183(12) 0.0203(13)

loop_
_atom_type_symbol
_atom_type_description
_atom_type_scat_dispersion_real
_atom_type_scat_dispersion_imag
_atom_type_scat_source
C C 0.0181 0.0091 'International Tables Vol C Tables 4.2.6.8 and 6.1.1.4'
H H 0.0000 0.0000 'International Tables Vol C Tables 4.2.6.8 and 6.1.1.4'
Fe Fe -1.1336 3.1974 'International Tables Vol C Tables 4.2.6.8 and 6.1.1.4'
Ga Ga -1.2846 0.7763 'International Tables Vol C Tables 4.2.6.8 and 6.1.1.4'
I I -0.3257 6.8362 'International Tables Vol C Tables 4.2.6.8 and 6.1.1.4'
N N 0.0311 0.0180 'International Tables Vol C Tables 4.2.6.8 and 6.1.1.4'
O O 0.0492 0.0322 'International Tables Vol C Tables 4.2.6.8 and 6.1.1.4'

loop_
_exptl_crystal_face_index_h
_exptl_crystal_face_index_k
_exptl_crystal_face_index_l
_exptl_crystal_face_perp_dist
5 -7 -5 0.1312
1 -9 2 0.1170
-3 -7 7 0.1262
-2 9 0 0.0871
0 9 -4 0.1019
3 0 14 0.0361
1 -3 16 0.0530
-3 -2 -11 0.0482
-5 -3 9 0.1444
-5 8 3 0.0998
3 -6 -11 0.1127
2 7 -10 0.1145
-4 2 -12 0.0672
-3 4 -13 0.0793
1 2 -17 0.1012
1 4 12 0.0545
2 -8 9 0.0945
6 -6 7 0.1129
1 8 -9 0.1032
-2 -1 -14 0.0607
2 -5 14 0.0500
3 -4 13 0.0541

loop_
_geom_angle_atom_site_label_1
_geom_angle_atom_site_label_2
_geom_angle_atom_site_label_3
_geom_angle
_geom_angle_site_symmetry_1
_geom_angle_site_symmetry_3
_geom_angle_publ_flag
C2 Ga1 Fe1 119.63(5) . . ?
C4 Ga1 Fe1 139.66(5) . . ?
C4 Ga1 C2 99.93(7) . . ?
I2 Ga2 I1 102.05(18) . . ?
C3 Ga2 I1 108.72(12) . . ?
C3 Ga2 I2 127.55(16) . . ?
C3 Ga2 Fe2 139.24(5) . . ?
C3 Ga2 C5 99.82(7) . . ?
C5 Ga2 I1 91.76(11) . . ?
C5 Ga2 I2 120.86(18) . . ?
C5 Ga2 Fe2 120.27(5) . . ?
C67 Fe1 Ga1 77.83(6) . . ?
C67 Fe1 C68 118.47(10) . . ?
C67 Fe1 C69 123.56(9) . . ?
C68 Fe1 Ga1 97.83(7) . . ?
C69 Fe1 Ga1 85.58(7) . . ?
C69 Fe1 C68 117.04(10) . . ?
C70 Fe1 Ga1 170.14(7) . . ?
C70 Fe1 C67 94.87(10) . . ?
C70 Fe1 C68 91.46(10) . . ?
C70 Fe1 C69 93.15(11) . . ?
C71 Fe2 Ga2 96.55(6) . . ?
C72 Fe2 Ga2 77.62(7) . . ?
C72 Fe2 C71 122.74(11) . . ?
C72 Fe2 C73 121.47(10) . . ?
C72 Fe2 C74 94.08(10) . . ?
C73 Fe2 Ga2 86.40(7) . . ?
C73 Fe2 C71 114.75(10) . . ?
C74 Fe2 Ga2 171.09(8) . . ?
C74 Fe2 C71 90.65(10) . . ?
C74 Fe2 C73 95.37(11) . . ?
C1 N1 C2 109.78(14) . . ?
C1 N1 C13 123.87(15) . . ?
C2 N1 C13 125.82(14) . . ?
C1 N2 C3 110.20(14) . . ?
C1 N2 C25 121.71(15) . . ?
C3 N2 C25 127.59(15) . . ?
C4 N3 C43 126.34(15) . . ?
C6 N3 C4 109.77(15) . . ?
C6 N3 C43 123.15(14) . . ?
C5 N4 C55 126.33(15) . . ?
C6 N4 C5 109.49(15) . . ?
C6 N4 C55 122.62(15) . . ?
N1 C1 C7 126.46(16) . . ?
N2 C1 N1 107.75(15) . . ?
N2 C1 C7 125.67(16) . . ?
N1 C2 Ga1 128.26(13) . . ?
C3 C2 Ga1 121.53(13) . . ?
C3 C2 N1 105.97(14) . . ?
N2 C3 Ga2 127.84(13) . . ?
C2 C3 Ga2 124.26(13) . . ?
C2 C3 N2 106.19(15) . . ?
N3 C4 Ga1 127.21(13) . . ?
C5 C4 Ga1 124.07(13) . . ?
C5 C4 N3 106.57(15) . . ?
N4 C5 Ga2 128.47(13) . . ?
C4 C5 Ga2 122.54(13) . . ?
C4 C5 N4 106.13(15) . . ?
N3 C6 N4 107.96(15) . . ?
N3 C6 C37 124.63(16) . . ?
N4 C6 C37 127.19(17) . . ?
C8 C7 C1 119.55(16) . . ?
C8 C7 C12 119.68(17) . . ?
C12 C7 C1 120.76(17) . . ?
C7 C8 H8 120.3 . . ?
C7 C8 C9 119.48(18) . . ?
C9 C8 H8 120.3 . . ?
C8 C9 H9 119.8 . . ?
C10 C9 C8 120.45(19) . . ?
C10 C9 H9 119.8 . . ?
C9 C10 H10 120.0 . . ?
C11 C10 C9 120.09(19) . . ?
C11 C10 H10 120.0 . . ?
C10 C11 H11 120.0 . . ?
C10 C11 C12 120.02(19) . . ?
C12 C11 H11 120.0 . . ?
C7 C12 H12 119.9 . . ?
C11 C12 C7 120.27(19) . . ?
C11 C12 H12 119.9 . . ?
C14 C13 N1 120.18(16) . . ?
C14 C13 C18 122.49(17) . . ?
C18 C13 N1 117.24(16) . . ?
C13 C14 C19 124.49(17) . . ?
C15 C14 C13 116.94(17) . . ?
C15 C14 C19 118.46(17) . . ?
C14 C15 H15 119.1 . . ?
C16 C15 C14 121.75(19) . . ?
C16 C15 H15 119.1 . . ?
C15 C16 H16 120.0 . . ?
C17 C16 C15 120.08(19) . . ?
C17 C16 H16 120.0 . . ?
C16 C17 H17 119.4 . . ?
C16 C17 C18 121.15(18) . . ?
C18 C17 H17 119.4 . . ?
C13 C18 C22 123.48(17) . . ?
C17 C18 C13 117.53(18) . . ?
C17 C18 C22 118.99(17) . . ?
C14 C19 H19 108.6 . . ?
C14 C19 C20 112.64(17) . . ?
C14 C19 C21 109.68(16) . . ?
C20 C19 H19 108.6 . . ?
C20 C19 C21 108.62(16) . . ?
C21 C19 H19 108.6 . . ?
C19 C20 H20A 109.5 . . ?
C19 C20 H20B 109.5 . . ?
C19 C20 H20C 109.5 . . ?
H20A C20 H20B 109.5 . . ?
H20A C20 H20C 109.5 . . ?
H20B C20 H20C 109.5 . . ?
C19 C21 H21A 109.5 . . ?
C19 C21 H21B 109.5 . . ?
C19 C21 H21C 109.5 . . ?
H21A C21 H21B 109.5 . . ?
H21A C21 H21C 109.5 . . ?
H21B C21 H21C 109.5 . . ?
C18 C22 H22 108.3 . . ?
C18 C22 C23 112.07(17) . . ?
C18 C22 C24 109.68(17) . . ?
C23 C22 H22 108.3 . . ?
C23 C22 C24 110.21(16) . . ?
C24 C22 H22 108.3 . . ?
C22 C23 H23A 109.5 . . ?
C22 C23 H23B 109.5 . . ?
C22 C23 H23C 109.5 . . ?
H23A C23 H23B 109.5 . . ?
H23A C23 H23C 109.5 . . ?
H23B C23 H23C 109.5 . . ?
C22 C24 H24A 109.5 . . ?
C22 C24 H24B 109.5 . . ?
C22 C24 H24C 109.5 . . ?
H24A C24 H24B 109.5 . . ?
H24A C24 H24C 109.5 . . ?
H24B C24 H24C 109.5 . . ?
C26 C25 N2 116.75(16) . . ?
C30 C25 N2 118.82(16) . . ?
C30 C25 C26 123.87(17) . . ?
C25 C26 C31 122.37(17) . . ?
C27 C26 C25 116.80(18) . . ?
C27 C26 C31 120.83(17) . . ?
C26 C27 H27 119.6 . . ?
C28 C27 C26 120.82(19) . . ?
C28 C27 H27 119.6 . . ?
C27 C28 H28 119.6 . . ?
C27 C28 C29 120.89(18) . . ?
C29 C28 H28 119.6 . . ?
C28 C29 H29 119.6 . . ?
C28 C29 C30 120.86(19) . . ?
C30 C29 H29 119.6 . . ?
C25 C30 C29 116.75(17) . . ?
C25 C30 C34 123.60(16) . . ?
C29 C30 C34 119.63(17) . . ?
C26 C31 H31 107.7 . . ?
C26 C31 C33 112.93(19) . . ?
C32 C31 C26 110.90(18) . . ?
C32 C31 H31 107.7 . . ?
C32 C31 C33 109.67(19) . . ?
C33 C31 H31 107.7 . . ?
C31 C32 H32A 109.5 . . ?
C31 C32 H32B 109.5 . . ?
C31 C32 H32C 109.5 . . ?
H32A C32 H32B 109.5 . . ?
H32A C32 H32C 109.5 . . ?
H32B C32 H32C 109.5 . . ?
C31 C33 H33A 109.5 . . ?
C31 C33 H33B 109.5 . . ?
C31 C33 H33C 109.5 . . ?
H33A C33 H33B 109.5 . . ?
H33A C33 H33C 109.5 . . ?
H33B C33 H33C 109.5 . . ?
C30 C34 H34 108.1 . . ?
C30 C34 C35 111.50(17) . . ?
C30 C34 C36 110.35(17) . . ?
C35 C34 H34 108.1 . . ?
C35 C34 C36 110.48(17) . . ?
C36 C34 H34 108.1 . . ?
C34 C35 H35A 109.5 . . ?
C34 C35 H35B 109.5 . . ?
C34 C35 H35C 109.5 . . ?
H35A C35 H35B 109.5 . . ?
H35A C35 H35C 109.5 . . ?
H35B C35 H35C 109.5 . . ?
C34 C36 H36A 109.5 . . ?
C34 C36 H36B 109.5 . . ?
C34 C36 H36C 109.5 . . ?
H36A C36 H36B 109.5 . . ?
H36A C36 H36C 109.5 . . ?
H36B C36 H36C 109.5 . . ?
C38 C37 C6 120.77(18) . . ?
C42 C37 C6 119.58(17) . . ?
C42 C37 C38 119.55(18) . . ?
C37 C38 H38 120.2 . . ?
C39 C38 C37 119.7(2) . . ?
C39 C38 H38 120.2 . . ?
C38 C39 H39 119.8 . . ?
C40 C39 C38 120.5(2) . . ?
C40 C39 H39 119.8 . . ?
C39 C40 H40 120.0 . . ?
C39 C40 C41 119.96(19) . . ?
C41 C40 H40 120.0 . . ?
C40 C41 H41 119.9 . . ?
C40 C41 C42 120.2(2) . . ?
C42 C41 H41 119.9 . . ?
C37 C42 H42 120.0 . . ?
C41 C42 C37 120.1(2) . . ?
C41 C42 H42 120.0 . . ?
C44 C43 N3 116.53(16) . . ?
C48 C43 N3 120.02(17) . . ?
C48 C43 C44 123.30(18) . . ?
C43 C44 C49 122.60(17) . . ?
C45 C44 C43 117.2(2) . . ?
C45 C44 C49 120.2(2) . . ?
C44 C45 H45 119.6 . . ?
C46 C45 C44 120.8(2) . . ?
C46 C45 H45 119.6 . . ?
C45 C46 H46 119.6 . . ?
C47 C46 C45 120.7(2) . . ?
C47 C46 H46 119.6 . . ?
C46 C47 H47 119.3 . . ?
C46 C47 C48 121.3(2) . . ?
C48 C47 H47 119.3 . . ?
C43 C48 C52 123.32(18) . . ?
C47 C48 C43 116.6(2) . . ?
C47 C48 C52 120.03(19) . . ?
C44 C49 H49 107.9 . . ?
C44 C49 C51 111.17(18) . . ?
C50 C49 C44 112.65(19) . . ?
C50 C49 H49 107.9 . . ?
C50 C49 C51 109.22(19) . . ?
C51 C49 H49 107.9 . . ?
C49 C50 H50A 109.5 . . ?
C49 C50 H50B 109.5 . . ?
C49 C50 H50C 109.5 . . ?
H50A C50 H50B 109.5 . . ?
H50A C50 H50C 109.5 . . ?
H50B C50 H50C 109.5 . . ?
C49 C51 H51A 109.5 . . ?
C49 C51 H51B 109.5 . . ?
C49 C51 H51C 109.5 . . ?
H51A C51 H51B 109.5 . . ?
H51A C51 H51C 109.5 . . ?
H51B C51 H51C 109.5 . . ?
C48 C52 H52 108.3 . . ?
C48 C52 C53 111.51(19) . . ?
C48 C52 C54 110.45(18) . . ?
C53 C52 H52 108.3 . . ?
C53 C52 C54 109.84(18) . . ?
C54 C52 H52 108.3 . . ?
C52 C53 H53A 109.5 . . ?
C52 C53 H53B 109.5 . . ?
C52 C53 H53C 109.5 . . ?
H53A C53 H53B 109.5 . . ?
H53A C53 H53C 109.5 . . ?
H53B C53 H53C 109.5 . . ?
C52 C54 H54A 109.5 . . ?
C52 C54 H54B 109.5 . . ?
C52 C54 H54C 109.5 . . ?
H54A C54 H54B 109.5 . . ?
H54A C54 H54C 109.5 . . ?
H54B C54 H54C 109.5 . . ?
C56 C55 N4 116.54(16) . . ?
C60 C55 N4 120.70(16) . . ?
C60 C55 C56 122.60(17) . . ?
C55 C56 C61 123.69(17) . . ?
C57 C56 C55 117.54(18) . . ?
C57 C56 C61 118.77(18) . . ?
C56 C57 H57 119.5 . . ?
C58 C57 C56 121.02(19) . . ?
C58 C57 H57 119.5 . . ?
C57 C58 H58 119.9 . . ?
C57 C58 C59 120.19(19) . . ?
C59 C58 H58 119.9 . . ?
C58 C59 H59 119.2 . . ?
C58 C59 C60 121.54(19) . . ?
C60 C59 H59 119.2 . . ?
C55 C60 C64 124.73(17) . . ?
C59 C60 C55 117.07(18) . . ?
C59 C60 C64 118.19(18) . . ?
C56 C61 H61 108.0 . . ?
C56 C61 C62 110.13(17) . . ?
C56 C61 C63 112.10(17) . . ?
C62 C61 H61 108.0 . . ?
C62 C61 C63 110.60(18) . . ?
C63 C61 H61 108.0 . . ?
C61 C62 H62A 109.5 . . ?
C61 C62 H62B 109.5 . . ?
C61 C62 H62C 109.5 . . ?
H62A C62 H62B 109.5 . . ?
H62A C62 H62C 109.5 . . ?
H62B C62 H62C 109.5 . . ?
C61 C63 H63A 109.5 . . ?
C61 C63 H63B 109.5 . . ?
C61 C63 H63C 109.5 . . ?
H63A C63 H63B 109.5 . . ?
H63A C63 H63C 109.5 . . ?
H63B C63 H63C 109.5 . . ?
C60 C64 H64 108.6 . . ?
C60 C64 C65 110.51(16) . . ?
C60 C64 C66 111.73(16) . . ?
C65 C64 H64 108.6 . . ?
C65 C64 C66 108.71(16) . . ?
C66 C64 H64 108.6 . . ?
C64 C65 H65A 109.5 . . ?
C64 C65 H65B 109.5 . . ?
C64 C65 H65C 109.5 . . ?
H65A C65 H65B 109.5 . . ?
H65A C65 H65C 109.5 . . ?
H65B C65 H65C 109.5 . . ?
C64 C66 H66A 109.5 . . ?
C64 C66 H66B 109.5 . . ?
C64 C66 H66C 109.5 . . ?
H66A C66 H66B 109.5 . . ?
H66A C66 H66C 109.5 . . ?
H66B C66 H66C 109.5 . . ?
O1 C67 Fe1 177.09(18) . . ?
O2 C68 Fe1 171.0(2) . . ?
O3 C69 Fe1 175.20(19) . . ?
O4 C70 Fe1 179.6(3) . . ?
O5 C71 Fe2 171.65(18) . . ?
O6 C72 Fe2 177.9(2) . . ?
O7 C73 Fe2 176.14(19) . . ?
O8 C74 Fe2 179.8(3) . . ?
C76 C75 H75 119.8 . . ?
C80 C75 H75 119.8 . . ?
C80 C75 C76 120.4(2) . . ?
C75 C76 H76 120.0 . . ?
C75 C76 C77 120.0(2) . . ?
C77 C76 H76 120.0 . . ?
C76 C77 H77 120.3 . . ?
C76 C77 C78 119.4(2) . . ?
C78 C77 H77 120.3 . . ?
C77 C78 H78 119.7 . . ?
C79 C78 C77 120.5(2) . . ?
C79 C78 H78 119.7 . . ?
C78 C79 H79 120.0 . . ?
C78 C79 C80 119.9(2) . . ?
C80 C79 H79 120.0 . . ?
C75 C80 C79 119.8(2) . . ?
C75 C80 H80 120.1 . . ?
C79 C80 H80 120.1 . . ?
C82 C81 H81 120.1 . . ?
C83 C81 H81 120.1 2_676 . ?
C83 C81 C82 119.7(3) 2_676 . ?
C81 C82 H82 120.0 . . ?
C83 C82 C81 120.0(3) . . ?
C83 C82 H82 120.0 . . ?
C81 C83 C82 120.3(3) 2_676 . ?
C81 C83 H83 119.9 2_676 . ?
C82 C83 H83 119.9 . . ?

loop_
_geom_bond_atom_site_label_1
_geom_bond_atom_site_label_2
_geom_bond_distance
_geom_bond_site_symmetry_2
_geom_bond_publ_flag
I1 Ga2 2.772(4) . ?
I2 Ga2 2.313(5) . ?
Ga1 Fe1 2.3267(4) . ?
Ga1 C2 2.0212(17) . ?
Ga1 C4 2.0103(18) . ?
Ga2 Fe2 2.3200(4) . ?
Ga2 C3 2.0092(18) . ?
Ga2 C5 2.0275(17) . ?
Fe1 C67 1.776(2) . ?
Fe1 C68 1.785(2) . ?
Fe1 C69 1.778(2) . ?
Fe1 C70 1.770(2) . ?
Fe2 C71 1.790(2) . ?
Fe2 C72 1.768(2) . ?
Fe2 C73 1.788(2) . ?
Fe2 C74 1.780(2) . ?
O1 C67 1.157(3) . ?
O2 C68 1.153(3) . ?
O3 C69 1.154(3) . ?
O4 C70 1.150(3) . ?
O5 C71 1.145(3) . ?
O6 C72 1.158(3) . ?
O7 C73 1.148(3) . ?
O8 C74 1.150(3) . ?
N1 C1 1.344(2) . ?
N1 C2 1.415(2) . ?
N1 C13 1.452(2) . ?
N2 C1 1.336(2) . ?
N2 C3 1.407(2) . ?
N2 C25 1.452(2) . ?
N3 C4 1.409(2) . ?
N3 C6 1.342(2) . ?
N3 C43 1.451(2) . ?
N4 C5 1.419(2) . ?
N4 C6 1.345(2) . ?
N4 C55 1.456(2) . ?
C1 C7 1.479(2) . ?
C2 C3 1.383(2) . ?
C4 C5 1.376(3) . ?
C6 C37 1.478(2) . ?
C7 C8 1.393(3) . ?
C7 C12 1.400(3) . ?
C8 H8 0.9500 . ?
C8 C9 1.393(3) . ?
C9 H9 0.9500 . ?
C9 C10 1.390(3) . ?
C10 H10 0.9500 . ?
C10 C11 1.381(3) . ?
C11 H11 0.9500 . ?
C11 C12 1.387(3) . ?
C12 H12 0.9500 . ?
C13 C14 1.404(3) . ?
C13 C18 1.407(2) . ?
C14 C15 1.392(3) . ?
C14 C19 1.520(3) . ?
C15 H15 0.9500 . ?
C15 C16 1.380(3) . ?
C16 H16 0.9500 . ?
C16 C17 1.380(3) . ?
C17 H17 0.9500 . ?
C17 C18 1.391(3) . ?
C18 C22 1.519(3) . ?
C19 H19 1.0000 . ?
C19 C20 1.536(3) . ?
C19 C21 1.547(3) . ?
C20 H20A 0.9800 . ?
C20 H20B 0.9800 . ?
C20 H20C 0.9800 . ?
C21 H21A 0.9800 . ?
C21 H21B 0.9800 . ?
C21 H21C 0.9800 . ?
C22 H22 1.0000 . ?
C22 C23 1.534(3) . ?
C22 C24 1.534(3) . ?
C23 H23A 0.9800 . ?
C23 H23B 0.9800 . ?
C23 H23C 0.9800 . ?
C24 H24A 0.9800 . ?
C24 H24B 0.9800 . ?
C24 H24C 0.9800 . ?
C25 C26 1.409(3) . ?
C25 C30 1.391(3) . ?
C26 C27 1.395(3) . ?
C26 C31 1.526(3) . ?
C27 H27 0.9500 . ?
C27 C28 1.383(3) . ?
C28 H28 0.9500 . ?
C28 C29 1.386(3) . ?
C29 H29 0.9500 . ?
C29 C30 1.402(3) . ?
C30 C34 1.518(3) . ?
C31 H31 1.0000 . ?
C31 C32 1.519(3) . ?
C31 C33 1.527(3) . ?
C32 H32A 0.9800 . ?
C32 H32B 0.9800 . ?
C32 H32C 0.9800 . ?
C33 H33A 0.9800 . ?
C33 H33B 0.9800 . ?
C33 H33C 0.9800 . ?
C34 H34 1.0000 . ?
C34 C35 1.530(3) . ?
C34 C36 1.531(3) . ?
C35 H35A 0.9800 . ?
C35 H35B 0.9800 . ?
C35 H35C 0.9800 . ?
C36 H36A 0.9800 . ?
C36 H36B 0.9800 . ?
C36 H36C 0.9800 . ?
C37 C38 1.395(3) . ?
C37 C42 1.394(3) . ?
C38 H38 0.9500 . ?
C38 C39 1.391(3) . ?
C39 H39 0.9500 . ?
C39 C40 1.380(4) . ?
C40 H40 0.9500 . ?
C40 C41 1.384(4) . ?
C41 H41 0.9500 . ?
C41 C42 1.385(3) . ?
C42 H42 0.9500 . ?
C43 C44 1.405(3) . ?
C43 C48 1.402(3) . ?
C44 C45 1.390(3) . ?
C44 C49 1.524(3) . ?
C45 H45 0.9500 . ?
C45 C46 1.388(4) . ?
C46 H46 0.9500 . ?
C46 C47 1.374(4) . ?
C47 H47 0.9500 . ?
C47 C48 1.399(3) . ?
C48 C52 1.514(3) . ?
C49 H49 1.0000 . ?
C49 C50 1.524(3) . ?
C49 C51 1.532(3) . ?
C50 H50A 0.9800 . ?
C50 H50B 0.9800 . ?
C50 H50C 0.9800 . ?
C51 H51A 0.9800 . ?
C51 H51B 0.9800 . ?
C51 H51C 0.9800 . ?
C52 H52 1.0000 . ?
C52 C53 1.532(3) . ?
C52 C54 1.541(3) . ?
C53 H53A 0.9800 . ?
C53 H53B 0.9800 . ?
C53 H53C 0.9800 . ?
C54 H54A 0.9800 . ?
C54 H54B 0.9800 . ?
C54 H54C 0.9800 . ?
C55 C56 1.408(3) . ?
C55 C60 1.401(3) . ?
C56 C57 1.399(3) . ?
C56 C61 1.517(3) . ?
C57 H57 0.9500 . ?
C57 C58 1.380(3) . ?
C58 H58 0.9500 . ?
C58 C59 1.384(3) . ?
C59 H59 0.9500 . ?
C59 C60 1.399(3) . ?
C60 C64 1.522(3) . ?
C61 H61 1.0000 . ?
C61 C62 1.531(3) . ?
C61 C63 1.534(3) . ?
C62 H62A 0.9800 . ?
C62 H62B 0.9800 . ?
C62 H62C 0.9800 . ?
C63 H63A 0.9800 . ?
C63 H63B 0.9800 . ?
C63 H63C 0.9800 . ?
C64 H64 1.0000 . ?
C64 C65 1.537(3) . ?
C64 C66 1.540(3) . ?
C65 H65A 0.9800 . ?
C65 H65B 0.9800 . ?
C65 H65C 0.9800 . ?
C66 H66A 0.9800 . ?
C66 H66B 0.9800 . ?
C66 H66C 0.9800 . ?
C75 H75 0.9500 . ?
C75 C76 1.386(3) . ?
C75 C80 1.382(3) . ?
C76 H76 0.9500 . ?
C76 C77 1.390(3) . ?
C77 H77 0.9500 . ?
C77 C78 1.391(4) . ?
C78 H78 0.9500 . ?
C78 C79 1.380(4) . ?
C79 H79 0.9500 . ?
C79 C80 1.390(3) . ?
C80 H80 0.9500 . ?
C81 H81 0.9500 . ?
C81 C82 1.390(4) . ?
C81 C83 1.381(4) 2_676 ?
C82 H82 0.9500 . ?
C82 C83 1.385(4) . ?
C83 H83 0.9500 . ?

loop_
_geom_torsion_atom_site_label_1
_geom_torsion_atom_site_label_2
_geom_torsion_atom_site_label_3
_geom_torsion_atom_site_label_4
_geom_torsion
_geom_torsion_site_symmetry_1
_geom_torsion_site_symmetry_2
_geom_torsion_site_symmetry_3
_geom_torsion_site_symmetry_4
_geom_torsion_publ_flag
Ga1 C2 C3 Ga2 -37.4(2) . . . . ?
Ga1 C2 C3 N2 156.55(12) . . . . ?
Ga1 C4 C5 Ga2 -34.8(2) . . . . ?
Ga1 C4 C5 N4 162.91(12) . . . . ?
N1 C1 C7 C8 47.5(3) . . . . ?
N1 C1 C7 C12 -133.2(2) . . . . ?
N1 C2 C3 Ga2 163.99(12) . . . . ?
N1 C2 C3 N2 -2.09(18) . . . . ?
N1 C13 C14 C15 -179.25(17) . . . . ?
N1 C13 C14 C19 -3.1(3) . . . . ?
N1 C13 C18 C17 178.53(16) . . . . ?
N1 C13 C18 C22 -1.4(3) . . . . ?
N2 C1 C7 C8 -128.1(2) . . . . ?
N2 C1 C7 C12 51.2(3) . . . . ?
N2 C25 C26 C27 172.02(17) . . . . ?
N2 C25 C26 C31 -7.0(3) . . . . ?
N2 C25 C30 C29 -172.38(16) . . . . ?
N2 C25 C30 C34 6.0(3) . . . . ?
N3 C4 C5 Ga2 160.87(12) . . . . ?
N3 C4 C5 N4 -1.43(19) . . . . ?
N3 C6 C37 C38 54.9(3) . . . . ?
N3 C6 C37 C42 -121.6(2) . . . . ?
N3 C43 C44 C45 176.83(18) . . . . ?
N3 C43 C44 C49 -2.4(3) . . . . ?
N3 C43 C48 C47 -177.53(18) . . . . ?
N3 C43 C48 C52 0.2(3) . . . . ?
N4 C6 C37 C38 -131.2(2) . . . . ?
N4 C6 C37 C42 52.3(3) . . . . ?
N4 C55 C56 C57 175.06(16) . . . . ?
N4 C55 C56 C61 -4.6(3) . . . . ?
N4 C55 C60 C59 -173.64(16) . . . . ?
N4 C55 C60 C64 7.3(3) . . . . ?
C1 N1 C2 Ga1 -156.49(13) . . . . ?
C1 N1 C2 C3 0.22(19) . . . . ?
C1 N1 C13 C14 71.1(2) . . . . ?
C1 N1 C13 C18 -105.4(2) . . . . ?
C1 N2 C3 Ga2 -162.06(13) . . . . ?
C1 N2 C3 C2 3.35(19) . . . . ?
C1 N2 C25 C26 -89.0(2) . . . . ?
C1 N2 C25 C30 82.8(2) . . . . ?
C1 C7 C8 C9 179.47(18) . . . . ?
C1 C7 C12 C11 -179.20(19) . . . . ?
C2 N1 C1 N2 1.86(19) . . . . ?
C2 N1 C1 C7 -174.39(16) . . . . ?
C2 N1 C13 C14 -118.13(19) . . . . ?
C2 N1 C13 C18 65.3(2) . . . . ?
C3 N2 C1 N1 -3.23(19) . . . . ?
C3 N2 C1 C7 173.05(16) . . . . ?
C3 N2 C25 C26 82.1(2) . . . . ?
C3 N2 C25 C30 -106.1(2) . . . . ?
C4 N3 C6 N4 -3.1(2) . . . . ?
C4 N3 C6 C37 171.84(17) . . . . ?
C4 N3 C43 C44 80.5(2) . . . . ?
C4 N3 C43 C48 -103.9(2) . . . . ?
C5 N4 C6 N3 2.1(2) . . . . ?
C5 N4 C6 C37 -172.60(17) . . . . ?
C5 N4 C55 C56 64.3(2) . . . . ?
C5 N4 C55 C60 -120.21(19) . . . . ?
C6 N3 C4 Ga1 -160.88(13) . . . . ?
C6 N3 C4 C5 2.81(19) . . . . ?
C6 N3 C43 C44 -88.6(2) . . . . ?
C6 N3 C43 C48 87.0(2) . . . . ?
C6 N4 C5 Ga2 -161.28(13) . . . . ?
C6 N4 C5 C4 -0.38(19) . . . . ?
C6 N4 C55 C56 -99.9(2) . . . . ?
C6 N4 C55 C60 75.6(2) . . . . ?
C6 C37 C38 C39 -175.33(18) . . . . ?
C6 C37 C42 C41 174.95(19) . . . . ?
C7 C8 C9 C10 -0.3(3) . . . . ?
C8 C7 C12 C11 0.2(3) . . . . ?
C8 C9 C10 C11 0.3(3) . . . . ?
C9 C10 C11 C12 0.0(4) . . . . ?
C10 C11 C12 C7 -0.2(3) . . . . ?
C12 C7 C8 C9 0.1(3) . . . . ?
C13 N1 C1 N2 173.92(15) . . . . ?
C13 N1 C1 C7 -2.3(3) . . . . ?
C13 N1 C2 Ga1 31.6(2) . . . . ?
C13 N1 C2 C3 -171.65(16) . . . . ?
C13 C14 C15 C16 1.6(3) . . . . ?
C13 C14 C19 C20 125.7(2) . . . . ?
C13 C14 C19 C21 -113.1(2) . . . . ?
C13 C18 C22 C23 130.3(2) . . . . ?
C13 C18 C22 C24 -107.0(2) . . . . ?
C14 C13 C18 C17 2.1(3) . . . . ?
C14 C13 C18 C22 -177.87(17) . . . . ?
C14 C15 C16 C17 0.5(3) . . . . ?
C15 C14 C19 C20 -58.2(2) . . . . ?
C15 C14 C19 C21 62.9(2) . . . . ?
C15 C16 C17 C18 -1.4(3) . . . . ?
C16 C17 C18 C13 0.1(3) . . . . ?
C16 C17 C18 C22 -179.90(18) . . . . ?
C17 C18 C22 C23 -49.7(2) . . . . ?
C17 C18 C22 C24 73.0(2) . . . . ?
C18 C13 C14 C15 -2.9(3) . . . . ?
C18 C13 C14 C19 173.19(18) . . . . ?
C19 C14 C15 C16 -174.78(19) . . . . ?
C25 N2 C1 N1 169.25(15) . . . . ?
C25 N2 C1 C7 -14.5(3) . . . . ?
C25 N2 C3 Ga2 26.0(2) . . . . ?
C25 N2 C3 C2 -168.57(16) . . . . ?
C25 C26 C27 C28 -0.2(3) . . . . ?
C25 C26 C31 C32 -104.1(2) . . . . ?
C25 C26 C31 C33 132.4(2) . . . . ?
C25 C30 C34 C35 -122.2(2) . . . . ?
C25 C30 C34 C36 114.6(2) . . . . ?
C26 C25 C30 C29 -1.2(3) . . . . ?
C26 C25 C30 C34 177.14(18) . . . . ?
C26 C27 C28 C29 0.3(3) . . . . ?
C27 C26 C31 C32 77.0(3) . . . . ?
C27 C26 C31 C33 -46.6(3) . . . . ?
C27 C28 C29 C30 -0.9(3) . . . . ?
C28 C29 C30 C25 1.3(3) . . . . ?
C28 C29 C30 C34 -177.13(18) . . . . ?
C29 C30 C34 C35 56.1(2) . . . . ?
C29 C30 C34 C36 -67.1(2) . . . . ?
C30 C25 C26 C27 0.7(3) . . . . ?
C30 C25 C26 C31 -178.33(18) . . . . ?
C31 C26 C27 C28 178.82(19) . . . . ?
C37 C38 C39 C40 0.3(3) . . . . ?
C38 C37 C42 C41 -1.6(3) . . . . ?
C38 C39 C40 C41 -1.3(3) . . . . ?
C39 C40 C41 C42 0.8(3) . . . . ?
C40 C41 C42 C37 0.6(3) . . . . ?
C42 C37 C38 C39 1.1(3) . . . . ?
C43 N3 C4 Ga1 28.8(2) . . . . ?
C43 N3 C4 C5 -167.54(17) . . . . ?
C43 N3 C6 N4 167.66(16) . . . . ?
C43 N3 C6 C37 -17.4(3) . . . . ?
C43 C44 C45 C46 0.0(3) . . . . ?
C43 C44 C49 C50 138.1(2) . . . . ?
C43 C44 C49 C51 -99.0(2) . . . . ?
C43 C48 C52 C53 121.1(2) . . . . ?
C43 C48 C52 C54 -116.5(2) . . . . ?
C44 C43 C48 C47 -2.2(3) . . . . ?
C44 C43 C48 C52 175.55(18) . . . . ?
C44 C45 C46 C47 -0.3(4) . . . . ?
C45 C44 C49 C50 -41.1(3) . . . . ?
C45 C44 C49 C51 81.8(2) . . . . ?
C45 C46 C47 C48 -0.6(4) . . . . ?
C46 C47 C48 C43 1.8(3) . . . . ?
C46 C47 C48 C52 -176.1(2) . . . . ?
C47 C48 C52 C53 -61.2(2) . . . . ?
C47 C48 C52 C54 61.2(3) . . . . ?
C48 C43 C44 C45 1.4(3) . . . . ?
C48 C43 C44 C49 -177.86(18) . . . . ?
C49 C44 C45 C46 179.2(2) . . . . ?
C55 N4 C5 Ga2 32.8(2) . . . . ?
C55 N4 C5 C4 -166.32(16) . . . . ?
C55 N4 C6 N3 168.70(15) . . . . ?
C55 N4 C6 C37 -6.0(3) . . . . ?
C55 C56 C57 C58 -1.4(3) . . . . ?
C55 C56 C61 C62 -107.7(2) . . . . ?
C55 C56 C61 C63 128.7(2) . . . . ?
C55 C60 C64 C65 124.3(2) . . . . ?
C55 C60 C64 C66 -114.5(2) . . . . ?
C56 C55 C60 C59 1.6(3) . . . . ?
C56 C55 C60 C64 -177.49(17) . . . . ?
C56 C57 C58 C59 1.8(3) . . . . ?
C57 C56 C61 C62 72.6(2) . . . . ?
C57 C56 C61 C63 -51.0(3) . . . . ?
C57 C58 C59 C60 -0.5(3) . . . . ?
C58 C59 C60 C55 -1.2(3) . . . . ?
C58 C59 C60 C64 177.96(18) . . . . ?
C59 C60 C64 C65 -54.7(2) . . . . ?
C59 C60 C64 C66 66.5(2) . . . . ?
C60 C55 C56 C57 -0.3(3) . . . . ?
C60 C55 C56 C61 180.00(17) . . . . ?
C61 C56 C57 C58 178.31(18) . . . . ?
C75 C76 C77 C78 -0.8(3) . . . . ?
C76 C75 C80 C79 -0.4(3) . . . . ?
C76 C77 C78 C79 -0.1(3) . . . . ?
C77 C78 C79 C80 0.7(3) . . . . ?
C78 C79 C80 C75 -0.5(3) . . . . ?
C80 C75 C76 C77 1.0(3) . . . . ?
C81 C82 C83 C81 -0.2(4) . . . 2_676 ?
C83 C81 C82 C83 0.2(4) 2_676 . . . ?

loop_
_exptl_oxdiff_crystal_face_indexfrac_h
_exptl_oxdiff_crystal_face_indexfrac_k
_exptl_oxdiff_crystal_face_indexfrac_l
_exptl_oxdiff_crystal_face_x
_exptl_oxdiff_crystal_face_y
_exptl_oxdiff_crystal_face_z
4.7380 -7.4264 -4.5986 -0.3243 -0.9166 -0.2337
1.0037 -9.2488 2.0206 -0.1989 -0.5607 -0.8037
-2.9191 -7.0659 7.3754 0.0023 0.0088 -1.0000
-2.2441 9.1616 -0.0241 0.2494 0.7037 0.6653
0.2251 8.9666 -3.8547 0.1427 0.4015 0.9047
2.6641 0.0751 13.9943 -0.9028 0.4301 0.0089
1.4178 -2.5761 15.7518 -0.8413 0.4004 -0.3631
-3.4062 -2.2515 -11.0502 0.8569 -0.4085 -0.3145
-5.3059 -3.4516 8.8342 0.2029 0.4276 -0.8809
-4.9438 7.5776 3.0117 0.4160 0.8728 0.2552
2.7755 -5.7534 -11.2344 0.1811 -0.9739 -0.1365
1.7573 7.3552 -9.8971 0.2358 -0.0301 0.9713
-4.2786 1.9403 -11.9241 0.9914 -0.1300 0.0155
-3.2577 3.8933 -13.4635 0.9454 -0.1237 0.3015
0.8155 1.9005 -16.5921 0.6308 -0.5987 0.4936
1.4250 3.6511 12.4955 -0.7005 0.6638 0.2620
1.5246 -8.3266 9.2500 -0.5707 -0.2360 -0.7865
5.5556 -5.5571 6.8115 -0.9105 -0.3775 -0.1687
0.9502 8.0992 -8.6553 0.2711 0.1116 0.9561
-2.0617 -0.7615 -14.3772 0.8528 -0.5220 -0.0179
2.1319 -5.3337 13.8936 -0.8396 0.1106 -0.5318
3.4618 -3.5599 13.2720 -0.9596 0.1261 -0.2514
